data_7016151
loop_
_publ_author_name
'Hou, Ruobing'
'Huang, Ting-Hong'
'Wang, Xiu-Jian'
'Jiang, Xuan-Feng'
'Ni, Qing-Ling'
'Gui, Liu-Cheng'
'Fan, You-Jun'
'Tan, Yi-Liang'

_publ_section_title
;
 Synthesis, structural characterization and luminescent properties of a
 series of Cu(i) complexes based on polyphosphine ligands.
;
_journal_issue 29
_journal_name_full 'Dalton transactions (Cambridge, England : 2003)'
_journal_page_first 7551
_journal_page_last 7558
_journal_paper_doi 10.1039/c1dt10358j
_journal_volume 40
_journal_year 2011
_chemical_formula_sum 'C90 H75 B2 Cu2 F8 N7 O0 P4'
_chemical_formula_weight 1679.15
_chemical_name_systematic
;
?
;
_space_group_IT_number 14
_symmetry_cell_setting monoclinic
_symmetry_space_group_name_Hall '-P 2ybc'
_symmetry_space_group_name_H-M 'P 1 21/c 1'
_atom_sites_solution_hydrogens geom
_atom_sites_solution_primary direct
_atom_sites_solution_secondary difmap
_audit_creation_method SHELXL-97
_cell_angle_alpha 90.00
_cell_angle_beta 103.134(2)
_cell_angle_gamma 90.00
_cell_formula_units_Z 4
_cell_length_a 21.227(2)
_cell_length_b 23.148(3)
_cell_length_c 16.976(2)
_cell_measurement_reflns_used 2167
_cell_measurement_temperature 173(2)
_cell_measurement_theta_max 53.851
_cell_measurement_theta_min 5.283
_cell_volume 8123.2(16)
_computing_structure_refinement 'SHELXL-97 (Sheldrick, 1997)'
_computing_structure_solution 'SHELXS-97 (Sheldrick, 1990)'
_diffrn_ambient_temperature 173(2)
_diffrn_detector_area_resol_mean 17.22
_diffrn_measured_fraction_theta_full 0.993
_diffrn_measured_fraction_theta_max 0.993
_diffrn_measurement_device_type 'Bruker APEX CCD'
_diffrn_measurement_method '\w scans'
_diffrn_radiation_monochromator graphite
_diffrn_radiation_source 'fine-focus sealed tube'
_diffrn_radiation_type MoK\a
_diffrn_radiation_wavelength 0.71073
_diffrn_reflns_av_R_equivalents 0.0295
_diffrn_reflns_av_sigmaI/netI 0.0400
_diffrn_reflns_limit_h_max 25
_diffrn_reflns_limit_h_min -24
_diffrn_reflns_limit_k_max 22
_diffrn_reflns_limit_k_min -27
_diffrn_reflns_limit_l_max 20
_diffrn_reflns_limit_l_min -18
_diffrn_reflns_number 35319
_diffrn_reflns_theta_full 25.00
_diffrn_reflns_theta_max 25.00
_diffrn_reflns_theta_min 1.32
_exptl_absorpt_coefficient_mu 0.672
_exptl_absorpt_correction_T_max 0.8394
_exptl_absorpt_correction_T_min 0.7565
_exptl_absorpt_correction_type multi-scan
_exptl_crystal_colour yellow
_exptl_crystal_density_diffrn 1.373
_exptl_crystal_density_method 'not measured'
_exptl_crystal_description block
_exptl_crystal_F_000 3456
_exptl_crystal_size_max 0.44
_exptl_crystal_size_mid 0.40
_exptl_crystal_size_min 0.27
_refine_diff_density_max 1.059
_refine_diff_density_min -0.399
_refine_diff_density_rms 0.087
_refine_ls_extinction_method none
_refine_ls_goodness_of_fit_ref 1.088
_refine_ls_hydrogen_treatment constr
_refine_ls_matrix_type full
_refine_ls_number_parameters 1018
_refine_ls_number_reflns 14209
_refine_ls_number_restraints 0
_refine_ls_restrained_S_all 1.088
_refine_ls_R_factor_all 0.0716
_refine_ls_R_factor_gt 0.0473
_refine_ls_shift/su_max 0.002
_refine_ls_shift/su_mean 0.000
_refine_ls_structure_factor_coef Fsqd
_refine_ls_weighting_details 'calc w=1/[\s^2^(Fo^2^)+(0.0920P)^2^+1.8663P] where P=(Fo^2^+2Fc^2^)/3'
_refine_ls_weighting_scheme calc
_refine_ls_wR_factor_gt 0.1335
_refine_ls_wR_factor_ref 0.1500
_reflns_number_gt 10597
_reflns_number_total 14209
_reflns_threshold_expression >2sigma(I)
_cod_data_source_file c1dt10358j.txt
_cod_data_source_block 4a
_cod_depositor_comments
;
The following automatic conversions were performed:

'_symmetry_cell_setting' value 'MONOCLINIC' changed to 'monoclinic'
according to /home/saulius/struct/CIF-dictionaries/cif_core.dic
dictionary named 'cif_core.dic' version 2.4.1 from 2010-06-29.

Automatic conversion script
Id: cif_fix_values 1715 2011-07-08 13:25:40Z adriana 
;
_cod_original_sg_symbol_H-M 'P 21/c'
_cod_database_code 7016151

loop_
_symmetry_equiv_pos_as_xyz
'x, y, z'
'-x, y+1/2, -z+1/2'
'-x, -y, -z'
'x, -y-1/2, z-1/2'

loop_
_atom_site_label
_atom_site_type_symbol
_atom_site_fract_x
_atom_site_fract_y
_atom_site_fract_z
_atom_site_U_iso_or_equiv
_atom_site_adp_type
_atom_site_occupancy
_atom_site_symmetry_multiplicity
_atom_site_calc_flag
_atom_site_refinement_flags
_atom_site_disorder_assembly
_atom_site_disorder_group
Cu1 Cu 0.068311(18) 0.423876(15) 0.24912(2) 0.02494(12) Uani 1 1 d . . .
Cu2 Cu 0.426150(17) -0.158221(15) 0.22533(2) 0.02529(12) Uani 1 1 d . . .
P1 P 0.04461(4) 0.37447(3) 0.13303(5) 0.02425(19) Uani 1 1 d . . .
P2 P 0.08889(4) 0.35954(3) 0.34800(5) 0.02450(19) Uani 1 1 d . . .
P3 P 0.43555(4) -0.10665(3) 0.33823(5) 0.02550(19) Uani 1 1 d . . .
P4 P 0.41867(4) -0.09558(3) 0.12395(5) 0.02582(19) Uani 1 1 d . . .
N1 N 0.07322(12) 0.27658(10) 0.22434(15) 0.0245(6) Uani 1 1 d . . .
N2 N 0.42289(12) -0.01019(11) 0.23803(16) 0.0275(6) Uani 1 1 d . . .
N3 N -0.00934(12) 0.47508(11) 0.25443(16) 0.0283(6) Uani 1 1 d . . .
N4 N 0.11452(12) 0.50220(10) 0.25572(15) 0.0255(6) Uani 1 1 d . . .
N5 N 0.50626(12) -0.20985(12) 0.23469(16) 0.0299(6) Uani 1 1 d . . .
N6 N 0.37938(13) -0.23583(11) 0.20720(18) 0.0336(7) Uani 1 1 d . . .
C1 C 0.12321(14) 0.23864(12) 0.21763(18) 0.0221(6) Uani 1 1 d . . .
C2 C 0.17481(15) 0.22992(12) 0.28338(19) 0.0261(7) Uani 1 1 d . . .
H2A H 0.1784 0.2532 0.3303 0.031 Uiso 1 1 calc R . .
C3 C 0.22095(14) 0.18817(12) 0.28206(19) 0.0246(7) Uani 1 1 d . . .
H3A H 0.2556 0.1836 0.3282 0.030 Uiso 1 1 calc R . .
C4 C 0.21850(15) 0.15264(12) 0.21570(19) 0.0245(7) Uani 1 1 d . . .
C5 C 0.16837(15) 0.16309(13) 0.14880(19) 0.0283(7) Uani 1 1 d . . .
H5A H 0.1661 0.1408 0.1012 0.034 Uiso 1 1 calc R . .
C6 C 0.12169(15) 0.20480(13) 0.14897(19) 0.0283(7) Uani 1 1 d . . .
H6A H 0.0882 0.2105 0.1019 0.034 Uiso 1 1 calc R . .
C7 C 0.26650(14) 0.10605(12) 0.21814(19) 0.0239(7) Uani 1 1 d . . .
C8 C 0.29263(15) 0.07699(13) 0.28995(19) 0.0267(7) Uani 1 1 d . . .
H8A H 0.2760 0.0850 0.3362 0.032 Uiso 1 1 calc R . .
C9 C 0.34186(15) 0.03690(13) 0.29647(19) 0.0273(7) Uani 1 1 d . . .
H9A H 0.3580 0.0177 0.3464 0.033 Uiso 1 1 calc R . .
C10 C 0.36796(14) 0.02450(12) 0.22993(19) 0.0252(7) Uani 1 1 d . . .
C11 C 0.33909(15) 0.05047(13) 0.1565(2) 0.0299(7) Uani 1 1 d . . .
H11A H 0.3536 0.0406 0.1093 0.036 Uiso 1 1 calc R . .
C12 C 0.28990(15) 0.09019(13) 0.1510(2) 0.0289(7) Uani 1 1 d . . .
H12A H 0.2715 0.1072 0.1000 0.035 Uiso 1 1 calc R . .
C13 C 0.02624(14) 0.29813(12) 0.15441(19) 0.0250(7) Uani 1 1 d . . .
H13A H -0.0177 0.2958 0.1648 0.030 Uiso 1 1 calc R . .
H13B H 0.0272 0.2739 0.1067 0.030 Uiso 1 1 calc R . .
C14 C 0.10789(15) 0.36825(13) 0.07659(19) 0.0264(7) Uani 1 1 d . . .
C15 C 0.17126(16) 0.37883(16) 0.1177(2) 0.0382(8) Uani 1 1 d . . .
H15A H 0.1802 0.3882 0.1736 0.046 Uiso 1 1 calc R . .
C16 C 0.22162(19) 0.37583(18) 0.0782(3) 0.0490(10) Uani 1 1 d . . .
H16A H 0.2649 0.3826 0.1069 0.059 Uiso 1 1 calc R . .
C17 C 0.20808(19) 0.36299(17) -0.0030(2) 0.0473(10) Uani 1 1 d . . .
H17A H 0.2423 0.3610 -0.0306 0.057 Uiso 1 1 calc R . .
C18 C 0.14539(19) 0.35297(16) -0.0446(2) 0.0424(9) Uani 1 1 d . . .
H18A H 0.1365 0.3444 -0.1008 0.051 Uiso 1 1 calc R . .
C19 C 0.09547(17) 0.35530(14) -0.0051(2) 0.0358(8) Uani 1 1 d . . .
H19A H 0.0524 0.3480 -0.0340 0.043 Uiso 1 1 calc R . .
C20 C -0.02682(15) 0.39630(13) 0.05715(19) 0.0281(7) Uani 1 1 d . . .
C21 C -0.06626(17) 0.35788(15) 0.0044(2) 0.0366(8) Uani 1 1 d . . .
H21A H -0.0564 0.3178 0.0076 0.044 Uiso 1 1 calc R . .
C22 C -0.11910(17) 0.37719(17) -0.0522(2) 0.0429(9) Uani 1 1 d . . .
H22A H -0.1451 0.3507 -0.0883 0.051 Uiso 1 1 calc R . .
C23 C -0.13425(17) 0.43560(17) -0.0563(2) 0.0413(9) Uani 1 1 d . . .
H23A H -0.1710 0.4490 -0.0950 0.050 Uiso 1 1 calc R . .
C24 C -0.09653(17) 0.47427(16) -0.0047(2) 0.0374(8) Uani 1 1 d . . .
H24A H -0.1071 0.5142 -0.0078 0.045 Uiso 1 1 calc R . .
C25 C -0.04282(16) 0.45467(14) 0.0521(2) 0.0308(7) Uani 1 1 d . . .
H25A H -0.0168 0.4814 0.0878 0.037 Uiso 1 1 calc R . .
C26 C 0.05850(15) 0.28847(12) 0.30252(19) 0.0250(7) Uani 1 1 d . . .
H26A H 0.0774 0.2574 0.3407 0.030 Uiso 1 1 calc R . .
H26B H 0.0110 0.2872 0.2962 0.030 Uiso 1 1 calc R . .
C27 C 0.17154(15) 0.34393(12) 0.40184(19) 0.0259(7) Uani 1 1 d . . .
C28 C 0.22315(16) 0.36643(14) 0.3734(2) 0.0324(8) Uani 1 1 d . . .
H28A H 0.2152 0.3941 0.3310 0.039 Uiso 1 1 calc R . .
C29 C 0.28574(16) 0.34882(15) 0.4062(2) 0.0384(8) Uani 1 1 d . . .
H29A H 0.3203 0.3638 0.3854 0.046 Uiso 1 1 calc R . .
C30 C 0.29827(17) 0.30997(15) 0.4686(2) 0.0375(8) Uani 1 1 d . . .
H30A H 0.3415 0.2982 0.4911 0.045 Uiso 1 1 calc R . .
C31 C 0.24792(17) 0.28765(14) 0.4992(2) 0.0356(8) Uani 1 1 d . . .
H31A H 0.2566 0.2609 0.5428 0.043 Uiso 1 1 calc R . .
C32 C 0.18525(16) 0.30455(13) 0.46595(19) 0.0304(7) Uani 1 1 d . . .
H32A H 0.1509 0.2892 0.4869 0.036 Uiso 1 1 calc R . .
C33 C 0.04485(16) 0.36911(14) 0.42816(19) 0.0305(7) Uani 1 1 d . . .
C34 C -0.00545(17) 0.33402(18) 0.4391(2) 0.0453(10) Uani 1 1 d . . .
H34A H -0.0164 0.3004 0.4069 0.054 Uiso 1 1 calc R . .
C35 C -0.03964(19) 0.3479(2) 0.4967(2) 0.0558(12) Uani 1 1 d . . .
H35A H -0.0746 0.3240 0.5030 0.067 Uiso 1 1 calc R . .
C36 C -0.0239(2) 0.3955(2) 0.5448(2) 0.0544(12) Uani 1 1 d . . .
H36A H -0.0480 0.4046 0.5839 0.065 Uiso 1 1 calc R . .
C37 C 0.0270(2) 0.43019(17) 0.5363(2) 0.0517(11) Uani 1 1 d . . .
H37A H 0.0385 0.4629 0.5704 0.062 Uiso 1 1 calc R . .
C38 C 0.06169(19) 0.41735(15) 0.4777(2) 0.0415(9) Uani 1 1 d . . .
H38A H 0.0966 0.4414 0.4716 0.050 Uiso 1 1 calc R . .
C39 C 0.45879(15) -0.03180(13) 0.3163(2) 0.0295(7) Uani 1 1 d . . .
H39A H 0.4512 -0.0057 0.3594 0.035 Uiso 1 1 calc R . .
H39B H 0.5056 -0.0310 0.3175 0.035 Uiso 1 1 calc R . .
C40 C 0.36890(16) -0.09541(14) 0.3871(2) 0.0321(8) Uani 1 1 d . . .
C41 C 0.3776(2) -0.06707(16) 0.4610(2) 0.0451(10) Uani 1 1 d . . .
H41A H 0.4198 -0.0567 0.4901 0.054 Uiso 1 1 calc R . .
C42 C 0.3237(3) -0.0539(2) 0.4921(3) 0.0646(14) Uani 1 1 d . . .
H42A H 0.3290 -0.0348 0.5427 0.078 Uiso 1 1 calc R . .
C43 C 0.2624(3) -0.0690(2) 0.4485(4) 0.0747(16) Uani 1 1 d . . .
H43A H 0.2257 -0.0586 0.4688 0.090 Uiso 1 1 calc R . .
C44 C 0.2537(2) -0.0984(2) 0.3776(3) 0.0686(14) Uani 1 1 d . . .
H44A H 0.2115 -0.1096 0.3496 0.082 Uiso 1 1 calc R . .
C45 C 0.30713(17) -0.11187(16) 0.3460(3) 0.0443(9) Uani 1 1 d . . .
H45A H 0.3013 -0.1324 0.2964 0.053 Uiso 1 1 calc R . .
C46 C 0.50149(16) -0.12903(15) 0.4214(2) 0.0341(8) Uani 1 1 d . . .
C47 C 0.55917(18) -0.0991(2) 0.4455(2) 0.0510(10) Uani 1 1 d . . .
H47A H 0.5650 -0.0633 0.4208 0.061 Uiso 1 1 calc R . .
C48 C 0.6087(2) -0.1216(2) 0.5062(3) 0.0638(13) Uani 1 1 d . . .
H48A H 0.6479 -0.1006 0.5232 0.077 Uiso 1 1 calc R . .
C49 C 0.6017(2) -0.1731(2) 0.5414(3) 0.0610(12) Uani 1 1 d . . .
H49A H 0.6363 -0.1884 0.5815 0.073 Uiso 1 1 calc R . .
C50 C 0.5445(2) -0.2032(2) 0.5189(3) 0.0699(14) Uani 1 1 d . . .
H50A H 0.5391 -0.2388 0.5443 0.084 Uiso 1 1 calc R . .
C51 C 0.4942(2) -0.18074(18) 0.4584(3) 0.0565(11) Uani 1 1 d . . .
H51A H 0.4546 -0.2014 0.4427 0.068 Uiso 1 1 calc R . .
C52 C 0.45059(15) -0.02520(13) 0.1698(2) 0.0289(7) Uani 1 1 d . . .
H52A H 0.4982 -0.0276 0.1882 0.035 Uiso 1 1 calc R . .
H52B H 0.4403 0.0056 0.1284 0.035 Uiso 1 1 calc R . .
C53 C 0.33892(16) -0.07600(13) 0.0641(2) 0.0302(7) Uani 1 1 d . . .
C54 C 0.28496(16) -0.09027(16) 0.0931(2) 0.0400(9) Uani 1 1 d . . .
H54A H 0.2897 -0.1134 0.1404 0.048 Uiso 1 1 calc R . .
C55 C 0.22372(19) -0.07092(19) 0.0534(3) 0.0559(11) Uani 1 1 d . . .
H55A H 0.1868 -0.0804 0.0736 0.067 Uiso 1 1 calc R . .
C56 C 0.2175(2) -0.03795(19) -0.0155(3) 0.0591(12) Uani 1 1 d . . .
H56A H 0.1760 -0.0246 -0.0428 0.071 Uiso 1 1 calc R . .
C57 C 0.27131(19) -0.02398(17) -0.0453(2) 0.0484(10) Uani 1 1 d . . .
H57A H 0.2665 -0.0011 -0.0928 0.058 Uiso 1 1 calc R . .
C58 C 0.33146(18) -0.04329(15) -0.0062(2) 0.0394(8) Uani 1 1 d . . .
H58A H 0.3681 -0.0343 -0.0273 0.047 Uiso 1 1 calc R . .
C59 C 0.46651(16) -0.10734(14) 0.0484(2) 0.0323(8) Uani 1 1 d . . .
C60 C 0.52742(17) -0.08293(15) 0.0549(2) 0.0381(8) Uani 1 1 d . . .
H60A H 0.5446 -0.0576 0.0985 0.046 Uiso 1 1 calc R . .
C61 C 0.56309(19) -0.09536(17) -0.0020(2) 0.0444(9) Uani 1 1 d . . .
H61A H 0.6047 -0.0788 0.0029 0.053 Uiso 1 1 calc R . .
C62 C 0.5381(2) -0.13176(17) -0.0654(2) 0.0488(10) Uani 1 1 d . . .
H62A H 0.5624 -0.1397 -0.1047 0.059 Uiso 1 1 calc R . .
C63 C 0.4786(2) -0.15667(19) -0.0725(3) 0.0581(12) Uani 1 1 d . . .
H63A H 0.4618 -0.1821 -0.1162 0.070 Uiso 1 1 calc R . .
C64 C 0.4427(2) -0.14444(17) -0.0149(2) 0.0496(10) Uani 1 1 d . . .
H64A H 0.4015 -0.1619 -0.0194 0.059 Uiso 1 1 calc R . .
C65 C -0.07012(16) 0.46083(16) 0.2521(2) 0.0380(8) Uani 1 1 d . . .
H65A H -0.0807 0.4212 0.2557 0.046 Uiso 1 1 calc R . .
C66 C -0.11963(18) 0.50232(18) 0.2444(2) 0.0469(10) Uani 1 1 d . . .
H66A H -0.1628 0.4908 0.2432 0.056 Uiso 1 1 calc R . .
C67 C -0.10511(19) 0.55850(18) 0.2388(2) 0.0474(10) Uani 1 1 d . . .
H67A H -0.1384 0.5867 0.2326 0.057 Uiso 1 1 calc R . .
C68 C -0.04117(18) 0.57579(15) 0.2420(2) 0.0375(8) Uani 1 1 d . . .
C69 C 0.00549(16) 0.53208(13) 0.24985(19) 0.0280(7) Uani 1 1 d . . .
C70 C -0.0203(2) 0.63490(16) 0.2399(2) 0.0472(10) Uani 1 1 d . . .
H70A H -0.0517 0.6649 0.2334 0.057 Uiso 1 1 calc R . .
C71 C 0.0421(2) 0.64882(15) 0.2467(2) 0.0434(10) Uani 1 1 d . . .
H71A H 0.0542 0.6883 0.2464 0.052 Uiso 1 1 calc R . .
C72 C 0.09053(18) 0.60501(14) 0.2544(2) 0.0352(8) Uani 1 1 d . . .
C73 C 0.07181(15) 0.54692(13) 0.25307(18) 0.0266(7) Uani 1 1 d . . .
C74 C 0.15638(18) 0.61754(14) 0.2628(2) 0.0378(8) Uani 1 1 d . . .
H74A H 0.1710 0.6564 0.2661 0.045 Uiso 1 1 calc R . .
C75 C 0.19944(18) 0.57268(14) 0.2661(2) 0.0363(8) Uani 1 1 d . . .
H75A H 0.2443 0.5800 0.2722 0.044 Uiso 1 1 calc R . .
C76 C 0.17588(16) 0.51604(13) 0.2603(2) 0.0301(7) Uani 1 1 d . . .
H76A H 0.2057 0.4856 0.2597 0.036 Uiso 1 1 calc R . .
C77 C 0.56831(16) -0.19614(18) 0.2494(2) 0.0420(9) Uani 1 1 d . . .
H77A H 0.5808 -0.1568 0.2570 0.050 Uiso 1 1 calc R . .
C78 C 0.6167(2) -0.2395(2) 0.2541(3) 0.0571(12) Uani 1 1 d . . .
H78A H 0.6611 -0.2291 0.2659 0.069 Uiso 1 1 calc R . .
C79 C 0.5991(2) -0.2961(2) 0.2418(3) 0.0600(12) Uani 1 1 d . . .
H79A H 0.6312 -0.3251 0.2448 0.072 Uiso 1 1 calc R . .
C80 C 0.5344(2) -0.31125(17) 0.2249(2) 0.0478(10) Uani 1 1 d . . .
C81 C 0.48854(17) -0.26688(14) 0.22264(19) 0.0328(8) Uani 1 1 d . . .
C82 C 0.5108(3) -0.36938(18) 0.2107(3) 0.0635(13) Uani 1 1 d . . .
H82A H 0.5410 -0.3997 0.2109 0.076 Uiso 1 1 calc R . .
C83 C 0.4484(3) -0.38206(17) 0.1974(3) 0.0603(12) Uani 1 1 d . . .
H83A H 0.4350 -0.4212 0.1894 0.072 Uiso 1 1 calc R . .
C84 C 0.4006(2) -0.33806(15) 0.1948(2) 0.0465(10) Uani 1 1 d . . .
C85 C 0.42130(17) -0.28034(14) 0.2077(2) 0.0347(8) Uani 1 1 d . . .
C86 C 0.3345(2) -0.34928(16) 0.1827(3) 0.0555(12) Uani 1 1 d . . .
H86A H 0.3187 -0.3877 0.1744 0.067 Uiso 1 1 calc R . .
C87 C 0.2931(2) -0.30459(18) 0.1831(3) 0.0600(12) Uani 1 1 d . . .
H87A H 0.2479 -0.3116 0.1748 0.072 Uiso 1 1 calc R . .
C88 C 0.31693(18) -0.24856(15) 0.1958(3) 0.0468(10) Uani 1 1 d . . .
H88A H 0.2872 -0.2180 0.1963 0.056 Uiso 1 1 calc R . .
N7 N 0.6640(5) 0.2585(4) 0.0301(10) 0.312(9) Uani 1 1 d . . .
C89 C 0.7838(5) 0.2461(4) 0.0296(5) 0.162(4) Uani 1 1 d . . .
H89A H 0.8002 0.2070 0.0443 0.243 Uiso 1 1 calc R . .
H89B H 0.8083 0.2740 0.0680 0.243 Uiso 1 1 calc R . .
H89C H 0.7886 0.2552 -0.0251 0.243 Uiso 1 1 calc R . .
C90 C 0.7196(6) 0.2487(5) 0.0317(6) 0.159(4) Uani 1 1 d . . .
F1 F 0.12591(14) 0.75445(11) 0.15318(18) 0.0796(8) Uani 1 1 d . . .
F2 F 0.17959(12) 0.83742(11) 0.18986(19) 0.0796(9) Uani 1 1 d . . .
F3 F 0.09944(11) 0.81178(12) 0.24779(17) 0.0687(7) Uani 1 1 d . . .
F4 F 0.19387(11) 0.76189(10) 0.27476(16) 0.0629(7) Uani 1 1 d . . .
B1 B 0.1499(2) 0.79164(18) 0.2161(3) 0.0450(11) Uani 1 1 d . . .
F5 F 0.3572(2) -0.00439(15) 0.80750(19) 0.1098(12) Uani 1 1 d . . .
F6 F 0.39481(12) 0.04756(14) 0.7183(2) 0.0901(10) Uani 1 1 d . . .
F7 F 0.30558(12) 0.07408(11) 0.75422(19) 0.0790(9) Uani 1 1 d . . .
F8 F 0.30388(12) -0.00462(10) 0.67852(15) 0.0606(6) Uani 1 1 d . . .
B2 B 0.34148(19) 0.02790(17) 0.7396(3) 0.0367(9) Uani 1 1 d . . .

loop_
_atom_site_aniso_label
_atom_site_aniso_U_11
_atom_site_aniso_U_22
_atom_site_aniso_U_33
_atom_site_aniso_U_23
_atom_site_aniso_U_13
_atom_site_aniso_U_12
Cu1 0.0239(2) 0.0180(2) 0.0340(2) -0.00055(15) 0.00880(16) 0.00271(15)
Cu2 0.0214(2) 0.0190(2) 0.0365(2) 0.00180(15) 0.00849(16) 0.00316(15)
P1 0.0241(4) 0.0203(4) 0.0291(4) -0.0004(3) 0.0075(3) 0.0033(3)
P2 0.0249(4) 0.0203(4) 0.0289(4) -0.0009(3) 0.0075(3) 0.0016(3)
P3 0.0205(4) 0.0245(4) 0.0318(5) 0.0011(3) 0.0065(3) 0.0041(3)
P4 0.0245(4) 0.0226(4) 0.0324(5) 0.0025(3) 0.0107(3) 0.0044(3)
N1 0.0258(14) 0.0185(13) 0.0301(14) -0.0009(11) 0.0078(11) 0.0030(10)
N2 0.0275(15) 0.0201(13) 0.0366(15) -0.0020(11) 0.0111(12) 0.0040(11)
N3 0.0249(15) 0.0304(15) 0.0310(15) -0.0036(11) 0.0095(11) 0.0046(11)
N4 0.0281(15) 0.0188(13) 0.0308(14) -0.0003(11) 0.0090(11) 0.0015(11)
N5 0.0259(15) 0.0339(15) 0.0318(15) 0.0033(12) 0.0109(12) 0.0100(12)
N6 0.0313(16) 0.0234(14) 0.0493(18) 0.0000(12) 0.0159(13) 0.0011(12)
C1 0.0199(16) 0.0141(14) 0.0335(17) 0.0026(12) 0.0086(13) -0.0023(11)
C2 0.0292(18) 0.0194(15) 0.0313(17) -0.0045(13) 0.0100(14) -0.0017(13)
C3 0.0228(16) 0.0205(15) 0.0306(17) 0.0002(13) 0.0060(13) -0.0004(12)
C4 0.0252(17) 0.0193(15) 0.0312(17) 0.0018(13) 0.0107(13) -0.0030(12)
C5 0.0304(18) 0.0266(17) 0.0302(18) -0.0042(13) 0.0113(14) 0.0011(14)
C6 0.0282(18) 0.0286(17) 0.0282(17) 0.0017(13) 0.0066(13) 0.0044(14)
C7 0.0227(16) 0.0155(14) 0.0348(18) -0.0004(13) 0.0088(13) -0.0032(12)
C8 0.0274(17) 0.0242(16) 0.0313(18) -0.0027(13) 0.0125(14) 0.0000(13)
C9 0.0295(18) 0.0219(16) 0.0313(18) 0.0018(13) 0.0087(14) 0.0004(13)
C10 0.0238(16) 0.0152(14) 0.0384(18) -0.0007(13) 0.0106(14) -0.0034(12)
C11 0.0355(19) 0.0238(16) 0.0352(19) -0.0008(14) 0.0178(15) 0.0029(14)
C12 0.0297(18) 0.0238(16) 0.0340(18) 0.0052(13) 0.0086(14) 0.0021(13)
C13 0.0206(16) 0.0207(15) 0.0339(18) -0.0011(13) 0.0067(13) 0.0004(12)
C14 0.0253(17) 0.0200(15) 0.0361(18) 0.0032(13) 0.0113(14) 0.0027(13)
C15 0.0294(19) 0.048(2) 0.039(2) -0.0045(16) 0.0100(16) 0.0028(16)
C16 0.035(2) 0.061(3) 0.055(3) -0.010(2) 0.0183(18) -0.0046(19)
C17 0.044(2) 0.051(2) 0.056(3) -0.0064(19) 0.029(2) -0.0024(19)
C18 0.048(2) 0.044(2) 0.040(2) -0.0068(17) 0.0209(18) 0.0022(18)
C19 0.033(2) 0.0343(19) 0.040(2) -0.0070(15) 0.0097(16) 0.0009(15)
C20 0.0280(18) 0.0291(17) 0.0291(17) 0.0023(13) 0.0107(14) 0.0041(14)
C21 0.037(2) 0.0312(18) 0.040(2) 0.0032(15) 0.0036(16) 0.0046(15)
C22 0.034(2) 0.054(2) 0.038(2) 0.0046(17) 0.0033(16) -0.0054(18)
C23 0.032(2) 0.058(2) 0.034(2) 0.0156(18) 0.0081(16) 0.0090(18)
C24 0.037(2) 0.040(2) 0.038(2) 0.0091(16) 0.0136(16) 0.0099(16)
C25 0.0306(18) 0.0317(18) 0.0320(18) 0.0037(14) 0.0109(14) 0.0033(14)
C26 0.0218(16) 0.0204(15) 0.0339(17) 0.0006(13) 0.0087(13) -0.0023(12)
C27 0.0256(17) 0.0196(15) 0.0324(18) -0.0079(13) 0.0060(13) -0.0003(12)
C28 0.0325(19) 0.0250(17) 0.040(2) -0.0026(14) 0.0091(15) -0.0024(14)
C29 0.0254(19) 0.037(2) 0.054(2) -0.0022(17) 0.0123(16) -0.0025(15)
C30 0.0264(19) 0.0344(19) 0.049(2) -0.0041(16) 0.0029(16) 0.0068(15)
C31 0.040(2) 0.0261(17) 0.037(2) -0.0019(14) 0.0009(15) 0.0026(15)
C32 0.0319(19) 0.0277(17) 0.0310(18) -0.0040(14) 0.0060(14) -0.0018(14)
C33 0.0279(18) 0.0355(18) 0.0287(18) 0.0018(14) 0.0079(14) 0.0108(14)
C34 0.032(2) 0.067(3) 0.039(2) -0.0112(19) 0.0135(17) -0.0067(18)
C35 0.031(2) 0.096(4) 0.044(2) -0.007(2) 0.0156(18) -0.003(2)
C36 0.041(2) 0.089(3) 0.036(2) 0.001(2) 0.0145(18) 0.027(2)
C37 0.077(3) 0.045(2) 0.035(2) -0.0047(17) 0.017(2) 0.020(2)
C38 0.055(2) 0.035(2) 0.037(2) -0.0002(16) 0.0157(18) 0.0066(17)
C39 0.0206(16) 0.0253(16) 0.043(2) -0.0063(14) 0.0086(14) -0.0006(13)
C40 0.0305(19) 0.0312(18) 0.038(2) 0.0113(15) 0.0138(15) 0.0098(14)
C41 0.057(3) 0.039(2) 0.046(2) 0.0112(17) 0.0251(19) 0.0176(18)
C42 0.091(4) 0.064(3) 0.054(3) 0.017(2) 0.046(3) 0.030(3)
C43 0.060(3) 0.085(4) 0.098(4) 0.032(3) 0.059(3) 0.033(3)
C44 0.037(3) 0.079(3) 0.100(4) 0.019(3) 0.035(3) 0.012(2)
C45 0.031(2) 0.046(2) 0.060(3) 0.0106(19) 0.0189(18) 0.0084(17)
C46 0.0291(19) 0.039(2) 0.0325(19) -0.0030(15) 0.0033(14) 0.0118(15)
C47 0.033(2) 0.067(3) 0.048(2) 0.004(2) -0.0015(18) -0.0003(19)
C48 0.033(2) 0.099(4) 0.052(3) 0.007(3) -0.0050(19) -0.001(2)
C49 0.041(3) 0.082(3) 0.051(3) 0.000(2) -0.007(2) 0.022(2)
C50 0.072(3) 0.053(3) 0.070(3) 0.013(2) -0.014(3) 0.013(2)
C51 0.046(2) 0.046(2) 0.065(3) 0.011(2) -0.012(2) 0.0035(19)
C52 0.0279(18) 0.0234(16) 0.0398(19) 0.0015(14) 0.0166(15) 0.0020(13)
C53 0.0294(18) 0.0262(17) 0.0335(19) -0.0002(14) 0.0038(14) 0.0063(13)
C54 0.029(2) 0.043(2) 0.046(2) 0.0055(17) 0.0055(16) 0.0068(16)
C55 0.032(2) 0.065(3) 0.070(3) 0.003(2) 0.009(2) 0.0061(19)
C56 0.045(3) 0.063(3) 0.060(3) 0.001(2) -0.008(2) 0.024(2)
C57 0.048(2) 0.047(2) 0.044(2) 0.0037(18) -0.0028(19) 0.0085(19)
C58 0.044(2) 0.0335(19) 0.039(2) 0.0024(16) 0.0065(17) 0.0021(16)
C59 0.037(2) 0.0275(17) 0.0361(19) 0.0078(14) 0.0153(15) 0.0106(15)
C60 0.038(2) 0.039(2) 0.039(2) 0.0044(16) 0.0148(16) 0.0076(16)
C61 0.042(2) 0.050(2) 0.046(2) 0.0118(19) 0.0214(18) 0.0081(18)
C62 0.054(3) 0.054(2) 0.047(2) 0.0076(19) 0.029(2) 0.016(2)
C63 0.071(3) 0.058(3) 0.052(3) -0.015(2) 0.029(2) -0.001(2)
C64 0.051(3) 0.049(2) 0.054(3) -0.0123(19) 0.023(2) -0.0068(19)
C65 0.031(2) 0.043(2) 0.042(2) -0.0071(16) 0.0105(16) 0.0049(16)
C66 0.028(2) 0.057(3) 0.056(2) -0.014(2) 0.0104(17) 0.0100(18)
C67 0.039(2) 0.055(3) 0.049(2) -0.0071(19) 0.0118(18) 0.0264(19)
C68 0.043(2) 0.040(2) 0.0326(19) -0.0005(15) 0.0142(16) 0.0154(16)
C69 0.0350(19) 0.0241(16) 0.0265(17) -0.0017(13) 0.0104(14) 0.0093(14)
C70 0.067(3) 0.031(2) 0.047(2) 0.0023(17) 0.020(2) 0.0246(19)
C71 0.066(3) 0.0236(18) 0.047(2) 0.0042(16) 0.026(2) 0.0167(18)
C72 0.054(2) 0.0251(17) 0.0303(18) 0.0040(14) 0.0177(16) 0.0078(16)
C73 0.0376(19) 0.0218(16) 0.0217(16) -0.0005(12) 0.0095(14) 0.0055(13)
C74 0.053(2) 0.0223(17) 0.043(2) 0.0007(15) 0.0207(18) -0.0042(16)
C75 0.037(2) 0.0321(19) 0.041(2) 0.0037(15) 0.0127(16) -0.0053(15)
C76 0.0325(19) 0.0219(16) 0.0373(19) 0.0018(14) 0.0107(15) 0.0010(14)
C77 0.030(2) 0.049(2) 0.048(2) 0.0031(17) 0.0114(16) 0.0093(16)
C78 0.031(2) 0.085(3) 0.053(3) -0.003(2) 0.0067(18) 0.025(2)
C79 0.054(3) 0.067(3) 0.059(3) -0.002(2) 0.012(2) 0.039(2)
C80 0.054(3) 0.046(2) 0.044(2) 0.0057(18) 0.0124(19) 0.028(2)
C81 0.042(2) 0.0294(18) 0.0285(18) 0.0050(14) 0.0120(15) 0.0147(15)
C82 0.093(4) 0.033(2) 0.065(3) 0.005(2) 0.020(3) 0.039(2)
C83 0.091(4) 0.026(2) 0.067(3) 0.0006(19) 0.023(3) 0.015(2)
C84 0.072(3) 0.0248(19) 0.047(2) 0.0000(16) 0.023(2) 0.0014(18)
C85 0.047(2) 0.0216(17) 0.039(2) 0.0017(14) 0.0172(16) 0.0042(15)
C86 0.072(3) 0.031(2) 0.073(3) -0.0070(19) 0.035(2) -0.016(2)
C87 0.051(3) 0.043(2) 0.092(3) -0.013(2) 0.030(2) -0.019(2)
C88 0.040(2) 0.031(2) 0.073(3) -0.0055(18) 0.021(2) -0.0091(16)
N7 0.194(10) 0.147(8) 0.62(3) -0.195(12) 0.151(14) -0.065(8)
C89 0.178(10) 0.217(11) 0.086(6) -0.027(6) 0.017(6) 0.030(8)
C90 0.161(9) 0.183(10) 0.150(8) -0.066(7) 0.068(8) -0.085(9)
F1 0.083(2) 0.0568(16) 0.089(2) -0.0148(14) -0.0009(16) 0.0158(14)
F2 0.0510(16) 0.0644(17) 0.125(3) 0.0338(16) 0.0223(16) -0.0109(13)
F3 0.0337(13) 0.0824(18) 0.094(2) -0.0049(15) 0.0236(13) 0.0060(12)
F4 0.0487(15) 0.0545(14) 0.0824(18) 0.0122(13) 0.0084(13) 0.0095(11)
B1 0.030(2) 0.032(2) 0.072(3) 0.003(2) 0.008(2) -0.0009(18)
F5 0.156(3) 0.097(2) 0.0637(19) 0.0350(17) -0.0016(19) -0.027(2)
F6 0.0444(16) 0.122(3) 0.118(2) 0.013(2) 0.0469(16) -0.0086(16)
F7 0.0497(16) 0.0773(18) 0.108(2) -0.0491(16) 0.0141(15) 0.0131(13)
F8 0.0724(17) 0.0480(14) 0.0604(15) -0.0157(12) 0.0127(13) -0.0019(12)
B2 0.030(2) 0.035(2) 0.048(3) 0.0036(18) 0.0156(19) 0.0016(17)

loop_
_atom_type_symbol
_atom_type_description
_atom_type_scat_dispersion_real
_atom_type_scat_dispersion_imag
_atom_type_scat_source
C C 0.0033 0.0016 'International Tables Vol C Tables 4.2.6.8 and 6.1.1.4'
H H 0.0000 0.0000 'International Tables Vol C Tables 4.2.6.8 and 6.1.1.4'
B B 0.0013 0.0007 'International Tables Vol C Tables 4.2.6.8 and 6.1.1.4'
Cu Cu 0.3201 1.2651 'International Tables Vol C Tables 4.2.6.8 and 6.1.1.4'
F F 0.0171 0.0103 'International Tables Vol C Tables 4.2.6.8 and 6.1.1.4'
N N 0.0061 0.0033 'International Tables Vol C Tables 4.2.6.8 and 6.1.1.4'
O O 0.0106 0.0060 'International Tables Vol C Tables 4.2.6.8 and 6.1.1.4'
P P 0.1023 0.0942 'International Tables Vol C Tables 4.2.6.8 and 6.1.1.4'

loop_
_geom_angle_atom_site_label_1
_geom_angle_atom_site_label_2
_geom_angle_atom_site_label_3
_geom_angle
_geom_angle_site_symmetry_1
_geom_angle_site_symmetry_3
_geom_angle_publ_flag
N3 Cu1 N4 82.29(10) . . ?
N3 Cu1 P2 112.22(8) . . ?
N4 Cu1 P2 122.94(8) . . ?
N3 Cu1 P1 108.22(8) . . ?
N4 Cu1 P1 120.62(7) . . ?
P2 Cu1 P1 106.90(3) . . ?
N6 Cu2 N5 82.26(11) . . ?
N6 Cu2 P3 123.13(8) . . ?
N5 Cu2 P3 109.53(8) . . ?
N6 Cu2 P4 120.61(9) . . ?
N5 Cu2 P4 110.53(7) . . ?
P3 Cu2 P4 107.00(3) . . ?
C20 P1 C14 104.13(14) . . ?
C20 P1 C13 102.90(14) . . ?
C14 P1 C13 103.83(13) . . ?
C20 P1 Cu1 117.74(10) . . ?
C14 P1 Cu1 117.29(11) . . ?
C13 P1 Cu1 109.20(10) . . ?
C27 P2 C33 104.32(15) . . ?
C27 P2 C26 103.62(14) . . ?
C33 P2 C26 103.11(14) . . ?
C27 P2 Cu1 121.08(10) . . ?
C33 P2 Cu1 115.87(11) . . ?
C26 P2 Cu1 106.80(10) . . ?
C40 P3 C46 103.19(15) . . ?
C40 P3 C39 103.14(14) . . ?
C46 P3 C39 103.15(16) . . ?
C40 P3 Cu2 122.91(12) . . ?
C46 P3 Cu2 114.64(11) . . ?
C39 P3 Cu2 107.62(11) . . ?
C53 P4 C59 103.86(15) . . ?
C53 P4 C52 102.65(15) . . ?
C59 P4 C52 102.48(15) . . ?
C53 P4 Cu2 119.12(11) . . ?
C59 P4 Cu2 119.43(10) . . ?
C52 P4 Cu2 106.88(11) . . ?
C1 N1 C13 122.7(2) . . ?
C1 N1 C26 121.0(2) . . ?
C13 N1 C26 115.4(2) . . ?
C10 N2 C52 122.6(3) . . ?
C10 N2 C39 122.5(2) . . ?
C52 N2 C39 114.9(2) . . ?
C65 N3 C69 118.4(3) . . ?
C65 N3 Cu1 130.0(2) . . ?
C69 N3 Cu1 111.0(2) . . ?
C76 N4 C73 116.9(3) . . ?
C76 N4 Cu1 131.9(2) . . ?
C73 N4 Cu1 111.2(2) . . ?
C77 N5 C81 119.1(3) . . ?
C77 N5 Cu2 130.3(2) . . ?
C81 N5 Cu2 110.7(2) . . ?
C88 N6 C85 117.6(3) . . ?
C88 N6 Cu2 130.7(2) . . ?
C85 N6 Cu2 111.8(2) . . ?
C2 C1 C6 116.9(3) . . ?
C2 C1 N1 119.9(3) . . ?
C6 C1 N1 123.0(3) . . ?
C3 C2 C1 121.4(3) . . ?
C3 C2 H2A 119.3 . . ?
C1 C2 H2A 119.3 . . ?
C2 C3 C4 122.2(3) . . ?
C2 C3 H3A 118.9 . . ?
C4 C3 H3A 118.9 . . ?
C3 C4 C5 116.2(3) . . ?
C3 C4 C7 120.8(3) . . ?
C5 C4 C7 123.0(3) . . ?
C6 C5 C4 122.4(3) . . ?
C6 C5 H5A 118.8 . . ?
C4 C5 H5A 118.8 . . ?
C5 C6 C1 120.8(3) . . ?
C5 C6 H6A 119.6 . . ?
C1 C6 H6A 119.6 . . ?
C8 C7 C12 116.4(3) . . ?
C8 C7 C4 120.8(3) . . ?
C12 C7 C4 122.8(3) . . ?
C9 C8 C7 122.5(3) . . ?
C9 C8 H8A 118.7 . . ?
C7 C8 H8A 118.7 . . ?
C8 C9 C10 120.3(3) . . ?
C8 C9 H9A 119.8 . . ?
C10 C9 H9A 119.8 . . ?
C11 C10 C9 117.4(3) . . ?
C11 C10 N2 121.6(3) . . ?
C9 C10 N2 121.0(3) . . ?
C12 C11 C10 121.4(3) . . ?
C12 C11 H11A 119.3 . . ?
C10 C11 H11A 119.3 . . ?
C11 C12 C7 121.7(3) . . ?
C11 C12 H12A 119.1 . . ?
C7 C12 H12A 119.1 . . ?
N1 C13 P1 110.4(2) . . ?
N1 C13 H13A 109.6 . . ?
P1 C13 H13A 109.6 . . ?
N1 C13 H13B 109.6 . . ?
P1 C13 H13B 109.6 . . ?
H13A C13 H13B 108.1 . . ?
C19 C14 C15 118.9(3) . . ?
C19 C14 P1 123.2(3) . . ?
C15 C14 P1 117.8(2) . . ?
C16 C15 C14 120.9(3) . . ?
C16 C15 H15A 119.6 . . ?
C14 C15 H15A 119.6 . . ?
C17 C16 C15 119.2(4) . . ?
C17 C16 H16A 120.4 . . ?
C15 C16 H16A 120.4 . . ?
C16 C17 C18 120.5(3) . . ?
C16 C17 H17A 119.7 . . ?
C18 C17 H17A 119.7 . . ?
C17 C18 C19 120.2(4) . . ?
C17 C18 H18A 119.9 . . ?
C19 C18 H18A 119.9 . . ?
C18 C19 C14 120.3(3) . . ?
C18 C19 H19A 119.9 . . ?
C14 C19 H19A 119.9 . . ?
C25 C20 C21 118.4(3) . . ?
C25 C20 P1 117.7(2) . . ?
C21 C20 P1 123.9(2) . . ?
C22 C21 C20 121.0(3) . . ?
C22 C21 H21A 119.5 . . ?
C20 C21 H21A 119.5 . . ?
C21 C22 C23 119.6(4) . . ?
C21 C22 H22A 120.2 . . ?
C23 C22 H22A 120.2 . . ?
C24 C23 C22 120.5(3) . . ?
C24 C23 H23A 119.7 . . ?
C22 C23 H23A 119.7 . . ?
C23 C24 C25 119.7(3) . . ?
C23 C24 H24A 120.1 . . ?
C25 C24 H24A 120.1 . . ?
C20 C25 C24 120.6(3) . . ?
C20 C25 H25A 119.7 . . ?
C24 C25 H25A 119.7 . . ?
N1 C26 P2 114.65(19) . . ?
N1 C26 H26A 108.6 . . ?
P2 C26 H26A 108.6 . . ?
N1 C26 H26B 108.6 . . ?
P2 C26 H26B 108.6 . . ?
H26A C26 H26B 107.6 . . ?
C28 C27 C32 118.2(3) . . ?
C28 C27 P2 119.7(2) . . ?
C32 C27 P2 121.8(2) . . ?
C29 C28 C27 120.6(3) . . ?
C29 C28 H28A 119.7 . . ?
C27 C28 H28A 119.7 . . ?
C30 C29 C28 120.4(3) . . ?
C30 C29 H29A 119.8 . . ?
C28 C29 H29A 119.8 . . ?
C29 C30 C31 120.2(3) . . ?
C29 C30 H30A 119.9 . . ?
C31 C30 H30A 119.9 . . ?
C32 C31 C30 119.6(3) . . ?
C32 C31 H31A 120.2 . . ?
C30 C31 H31A 120.2 . . ?
C31 C32 C27 121.0(3) . . ?
C31 C32 H32A 119.5 . . ?
C27 C32 H32A 119.5 . . ?
C34 C33 C38 119.2(3) . . ?
C34 C33 P2 124.6(3) . . ?
C38 C33 P2 116.2(3) . . ?
C35 C34 C33 120.2(4) . . ?
C35 C34 H34A 119.9 . . ?
C33 C34 H34A 119.9 . . ?
C36 C35 C34 120.9(4) . . ?
C36 C35 H35A 119.6 . . ?
C34 C35 H35A 119.6 . . ?
C35 C36 C37 119.9(3) . . ?
C35 C36 H36A 120.1 . . ?
C37 C36 H36A 120.1 . . ?
C36 C37 C38 120.1(4) . . ?
C36 C37 H37A 119.9 . . ?
C38 C37 H37A 119.9 . . ?
C33 C38 C37 119.7(4) . . ?
C33 C38 H38A 120.2 . . ?
C37 C38 H38A 120.2 . . ?
N2 C39 P3 113.1(2) . . ?
N2 C39 H39A 109.0 . . ?
P3 C39 H39A 109.0 . . ?
N2 C39 H39B 109.0 . . ?
P3 C39 H39B 109.0 . . ?
H39A C39 H39B 107.8 . . ?
C41 C40 C45 119.9(3) . . ?
C41 C40 P3 121.5(3) . . ?
C45 C40 P3 118.4(3) . . ?
C40 C41 C42 119.4(4) . . ?
C40 C41 H41A 120.3 . . ?
C42 C41 H41A 120.3 . . ?
C43 C42 C41 119.6(4) . . ?
C43 C42 H42A 120.2 . . ?
C41 C42 H42A 120.2 . . ?
C44 C43 C42 121.4(4) . . ?
C44 C43 H43A 119.3 . . ?
C42 C43 H43A 119.3 . . ?
C43 C44 C45 119.6(5) . . ?
C43 C44 H44A 120.2 . . ?
C45 C44 H44A 120.2 . . ?
C40 C45 C44 120.1(4) . . ?
C40 C45 H45A 119.9 . . ?
C44 C45 H45A 119.9 . . ?
C51 C46 C47 118.9(3) . . ?
C51 C46 P3 117.0(3) . . ?
C47 C46 P3 124.0(3) . . ?
C46 C47 C48 120.0(4) . . ?
C46 C47 H47A 120.0 . . ?
C48 C47 H47A 120.0 . . ?
C49 C48 C47 120.8(4) . . ?
C49 C48 H48A 119.6 . . ?
C47 C48 H48A 119.6 . . ?
C48 C49 C50 120.1(4) . . ?
C48 C49 H49A 120.0 . . ?
C50 C49 H49A 120.0 . . ?
C49 C50 C51 119.5(4) . . ?
C49 C50 H50A 120.2 . . ?
C51 C50 H50A 120.2 . . ?
C46 C51 C50 120.6(4) . . ?
C46 C51 H51A 119.7 . . ?
C50 C51 H51A 119.7 . . ?
N2 C52 P4 111.5(2) . . ?
N2 C52 H52A 109.3 . . ?
P4 C52 H52A 109.3 . . ?
N2 C52 H52B 109.3 . . ?
P4 C52 H52B 109.3 . . ?
H52A C52 H52B 108.0 . . ?
C54 C53 C58 119.5(3) . . ?
C54 C53 P4 118.7(3) . . ?
C58 C53 P4 121.6(3) . . ?
C53 C54 C55 120.4(4) . . ?
C53 C54 H54A 119.8 . . ?
C55 C54 H54A 119.8 . . ?
C56 C55 C54 119.2(4) . . ?
C56 C55 H55A 120.4 . . ?
C54 C55 H55A 120.4 . . ?
C55 C56 C57 120.7(4) . . ?
C55 C56 H56A 119.7 . . ?
C57 C56 H56A 119.7 . . ?
C58 C57 C56 120.0(4) . . ?
C58 C57 H57A 120.0 . . ?
C56 C57 H57A 120.0 . . ?
C57 C58 C53 120.2(3) . . ?
C57 C58 H58A 119.9 . . ?
C53 C58 H58A 119.9 . . ?
C64 C59 C60 118.9(3) . . ?
C64 C59 P4 118.4(3) . . ?
C60 C59 P4 122.6(3) . . ?
C61 C60 C59 120.4(4) . . ?
C61 C60 H60A 119.8 . . ?
C59 C60 H60A 119.8 . . ?
C62 C61 C60 119.9(4) . . ?
C62 C61 H61A 120.1 . . ?
C60 C61 H61A 120.1 . . ?
C63 C62 C61 120.7(3) . . ?
C63 C62 H62A 119.7 . . ?
C61 C62 H62A 119.7 . . ?
C62 C63 C64 119.5(4) . . ?
C62 C63 H63A 120.3 . . ?
C64 C63 H63A 120.3 . . ?
C59 C64 C63 120.6(4) . . ?
C59 C64 H64A 119.7 . . ?
C63 C64 H64A 119.7 . . ?
N3 C65 C66 122.3(4) . . ?
N3 C65 H65A 118.8 . . ?
C66 C65 H65A 118.8 . . ?
C67 C66 C65 119.2(4) . . ?
C67 C66 H66A 120.4 . . ?
C65 C66 H66A 120.4 . . ?
C66 C67 C68 120.5(3) . . ?
C66 C67 H67A 119.7 . . ?
C68 C67 H67A 119.7 . . ?
C69 C68 C67 117.0(3) . . ?
C69 C68 C70 118.3(3) . . ?
C67 C68 C70 124.7(3) . . ?
N3 C69 C68 122.5(3) . . ?
N3 C69 C73 117.8(3) . . ?
C68 C69 C73 119.7(3) . . ?
C71 C70 C68 121.9(3) . . ?
C71 C70 H70A 119.1 . . ?
C68 C70 H70A 119.1 . . ?
C70 C71 C72 120.9(3) . . ?
C70 C71 H71A 119.6 . . ?
C72 C71 H71A 119.6 . . ?
C73 C72 C74 118.2(3) . . ?
C73 C72 C71 118.9(3) . . ?
C74 C72 C71 122.9(3) . . ?
N4 C73 C72 122.8(3) . . ?
N4 C73 C69 117.1(3) . . ?
C72 C73 C69 120.1(3) . . ?
C75 C74 C72 119.0(3) . . ?
C75 C74 H74A 120.5 . . ?
C72 C74 H74A 120.5 . . ?
C74 C75 C76 118.7(3) . . ?
C74 C75 H75A 120.6 . . ?
C76 C75 H75A 120.6 . . ?
N4 C76 C75 124.2(3) . . ?
N4 C76 H76A 117.9 . . ?
C75 C76 H76A 117.9 . . ?
N5 C77 C78 121.0(4) . . ?
N5 C77 H77A 119.5 . . ?
C78 C77 H77A 119.5 . . ?
C79 C78 C77 119.9(4) . . ?
C79 C78 H78A 120.1 . . ?
C77 C78 H78A 120.1 . . ?
C78 C79 C80 120.0(4) . . ?
C78 C79 H79A 120.0 . . ?
C80 C79 H79A 120.0 . . ?
C79 C80 C81 117.9(4) . . ?
C79 C80 C82 124.3(4) . . ?
C81 C80 C82 117.8(4) . . ?
N5 C81 C80 122.1(3) . . ?
N5 C81 C85 117.7(3) . . ?
C80 C81 C85 120.2(3) . . ?
C83 C82 C80 122.2(4) . . ?
C83 C82 H82A 118.9 . . ?
C80 C82 H82A 118.9 . . ?
C82 C83 C84 121.4(4) . . ?
C82 C83 H83A 119.3 . . ?
C84 C83 H83A 119.3 . . ?
C86 C84 C85 117.9(3) . . ?
C86 C84 C83 123.6(4) . . ?
C85 C84 C83 118.5(4) . . ?
N6 C85 C84 122.5(3) . . ?
N6 C85 C81 117.5(3) . . ?
C84 C85 C81 120.0(3) . . ?
C87 C86 C84 119.2(4) . . ?
C87 C86 H86A 120.4 . . ?
C84 C86 H86A 120.4 . . ?
C86 C87 C88 119.8(4) . . ?
C86 C87 H87A 120.1 . . ?
C88 C87 H87A 120.1 . . ?
N6 C88 C87 123.1(4) . . ?
N6 C88 H88A 118.5 . . ?
C87 C88 H88A 118.5 . . ?
C90 C89 H89A 109.5 . . ?
C90 C89 H89B 109.5 . . ?
H89A C89 H89B 109.5 . . ?
C90 C89 H89C 109.5 . . ?
H89A C89 H89C 109.5 . . ?
H89B C89 H89C 109.5 . . ?
N7 C90 C89 171.2(14) . . ?
F2 B1 F1 110.6(4) . . ?
F2 B1 F4 109.7(3) . . ?
F1 B1 F4 108.5(3) . . ?
F2 B1 F3 108.8(3) . . ?
F1 B1 F3 109.2(3) . . ?
F4 B1 F3 110.0(4) . . ?
F6 B2 F5 111.0(4) . . ?
F6 B2 F7 108.8(3) . . ?
F5 B2 F7 108.5(4) . . ?
F6 B2 F8 111.2(3) . . ?
F5 B2 F8 109.1(3) . . ?
F7 B2 F8 108.2(3) . . ?

loop_
_geom_bond_atom_site_label_1
_geom_bond_atom_site_label_2
_geom_bond_distance
_geom_bond_site_symmetry_2
_geom_bond_publ_flag
Cu1 N3 2.049(2) . ?
Cu1 N4 2.052(2) . ?
Cu1 P2 2.2120(9) . ?
Cu1 P1 2.2347(9) . ?
Cu2 N6 2.042(3) . ?
Cu2 N5 2.055(2) . ?
Cu2 P3 2.2281(9) . ?
Cu2 P4 2.2284(9) . ?
P1 C20 1.824(3) . ?
P1 C14 1.824(3) . ?
P1 C13 1.863(3) . ?
P2 C27 1.821(3) . ?
P2 C33 1.831(3) . ?
P2 C26 1.869(3) . ?
P3 C40 1.814(3) . ?
P3 C46 1.823(3) . ?
P3 C39 1.862(3) . ?
P4 C53 1.823(3) . ?
P4 C59 1.828(3) . ?
P4 C52 1.865(3) . ?
N1 C1 1.402(4) . ?
N1 C13 1.454(4) . ?
N1 C26 1.457(4) . ?
N2 C10 1.397(4) . ?
N2 C52 1.454(4) . ?
N2 C39 1.462(4) . ?
N3 C65 1.324(4) . ?
N3 C69 1.363(4) . ?
N4 C76 1.326(4) . ?
N4 C73 1.370(4) . ?
N5 C77 1.322(4) . ?
N5 C81 1.375(4) . ?
N6 C88 1.329(4) . ?
N6 C85 1.360(4) . ?
C1 C2 1.389(4) . ?
C1 C6 1.399(4) . ?
C2 C3 1.380(4) . ?
C2 H2A 0.9500 . ?
C3 C4 1.386(4) . ?
C3 H3A 0.9500 . ?
C4 C5 1.390(5) . ?
C4 C7 1.478(4) . ?
C5 C6 1.384(4) . ?
C5 H5A 0.9500 . ?
C6 H6A 0.9500 . ?
C7 C8 1.392(4) . ?
C7 C12 1.393(4) . ?
C8 C9 1.383(4) . ?
C8 H8A 0.9500 . ?
C9 C10 1.396(4) . ?
C9 H9A 0.9500 . ?
C10 C11 1.394(5) . ?
C11 C12 1.378(4) . ?
C11 H11A 0.9500 . ?
C12 H12A 0.9500 . ?
C13 H13A 0.9900 . ?
C13 H13B 0.9900 . ?
C14 C19 1.384(5) . ?
C14 C15 1.389(5) . ?
C15 C16 1.387(5) . ?
C15 H15A 0.9500 . ?
C16 C17 1.376(6) . ?
C16 H16A 0.9500 . ?
C17 C18 1.377(5) . ?
C17 H17A 0.9500 . ?
C18 C19 1.379(5) . ?
C18 H18A 0.9500 . ?
C19 H19A 0.9500 . ?
C20 C25 1.391(4) . ?
C20 C21 1.398(5) . ?
C21 C22 1.375(5) . ?
C21 H21A 0.9500 . ?
C22 C23 1.388(5) . ?
C22 H22A 0.9500 . ?
C23 C24 1.375(5) . ?
C23 H23A 0.9500 . ?
C24 C25 1.392(5) . ?
C24 H24A 0.9500 . ?
C25 H25A 0.9500 . ?
C26 H26A 0.9900 . ?
C26 H26B 0.9900 . ?
C27 C28 1.395(4) . ?
C27 C32 1.399(5) . ?
C28 C29 1.380(5) . ?
C28 H28A 0.9500 . ?
C29 C30 1.369(5) . ?
C29 H29A 0.9500 . ?
C30 C31 1.390(5) . ?
C30 H30A 0.9500 . ?
C31 C32 1.378(5) . ?
C31 H31A 0.9500 . ?
C32 H32A 0.9500 . ?
C33 C34 1.387(5) . ?
C33 C38 1.395(5) . ?
C34 C35 1.381(5) . ?
C34 H34A 0.9500 . ?
C35 C36 1.366(6) . ?
C35 H35A 0.9500 . ?
C36 C37 1.381(6) . ?
C36 H36A 0.9500 . ?
C37 C38 1.397(5) . ?
C37 H37A 0.9500 . ?
C38 H38A 0.9500 . ?
C39 H39A 0.9900 . ?
C39 H39B 0.9900 . ?
C40 C41 1.391(5) . ?
C40 C45 1.391(5) . ?
C41 C42 1.399(5) . ?
C41 H41A 0.9500 . ?
C42 C43 1.387(7) . ?
C42 H42A 0.9500 . ?
C43 C44 1.359(8) . ?
C43 H43A 0.9500 . ?
C44 C45 1.395(5) . ?
C44 H44A 0.9500 . ?
C45 H45A 0.9500 . ?
C46 C51 1.377(5) . ?
C46 C47 1.385(5) . ?
C47 C48 1.395(6) . ?
C47 H47A 0.9500 . ?
C48 C49 1.356(7) . ?
C48 H48A 0.9500 . ?
C49 C50 1.377(6) . ?
C49 H49A 0.9500 . ?
C50 C51 1.403(6) . ?
C50 H50A 0.9500 . ?
C51 H51A 0.9500 . ?
C52 H52A 0.9900 . ?
C52 H52B 0.9900 . ?
C53 C54 1.386(5) . ?
C53 C58 1.392(5) . ?
C54 C55 1.395(5) . ?
C54 H54A 0.9500 . ?
C55 C56 1.377(6) . ?
C55 H55A 0.9500 . ?
C56 C57 1.389(6) . ?
C56 H56A 0.9500 . ?
C57 C58 1.373(5) . ?
C57 H57A 0.9500 . ?
C58 H58A 0.9500 . ?
C59 C64 1.379(5) . ?
C59 C60 1.392(5) . ?
C60 C61 1.385(5) . ?
C60 H60A 0.9500 . ?
C61 C62 1.376(6) . ?
C61 H61A 0.9500 . ?
C62 C63 1.369(6) . ?
C62 H62A 0.9500 . ?
C63 C64 1.399(5) . ?
C63 H63A 0.9500 . ?
C64 H64A 0.9500 . ?
C65 C66 1.408(5) . ?
C65 H65A 0.9500 . ?
C66 C67 1.345(6) . ?
C66 H66A 0.9500 . ?
C67 C68 1.404(5) . ?
C67 H67A 0.9500 . ?
C68 C69 1.401(4) . ?
C68 C70 1.441(5) . ?
C69 C73 1.438(4) . ?
C70 C71 1.342(6) . ?
C70 H70A 0.9500 . ?
C71 C72 1.429(5) . ?
C71 H71A 0.9500 . ?
C72 C73 1.401(5) . ?
C72 C74 1.403(5) . ?
C74 C75 1.376(5) . ?
C74 H74A 0.9500 . ?
C75 C76 1.399(4) . ?
C75 H75A 0.9500 . ?
C76 H76A 0.9500 . ?
C77 C78 1.426(5) . ?
C77 H77A 0.9500 . ?
C78 C79 1.366(6) . ?
C78 H78A 0.9500 . ?
C79 C80 1.383(6) . ?
C79 H79A 0.9500 . ?
C80 C81 1.409(5) . ?
C80 C82 1.437(6) . ?
C81 C85 1.426(5) . ?
C82 C83 1.326(6) . ?
C82 H82A 0.9500 . ?
C83 C84 1.431(6) . ?
C83 H83A 0.9500 . ?
C84 C86 1.395(6) . ?
C84 C85 1.408(5) . ?
C86 C87 1.359(6) . ?
C86 H86A 0.9500 . ?
C87 C88 1.391(5) . ?
C87 H87A 0.9500 . ?
C88 H88A 0.9500 . ?
N7 C90 1.196(13) . ?
C89 C90 1.371(11) . ?
C89 H89A 0.9800 . ?
C89 H89B 0.9800 . ?
C89 H89C 0.9800 . ?
F1 B1 1.376(5) . ?
F2 B1 1.358(5) . ?
F3 B1 1.385(5) . ?
F4 B1 1.384(5) . ?
F5 B2 1.350(5) . ?
F6 B2 1.344(4) . ?
F7 B2 1.368(4) . ?
F8 B2 1.380(5) . ?
